data_4030868
loop_
_publ_author_name
'Eddike, D.'
'Ramdani, A.'
'Brun, G.'
'Liautard, B.'
'Tedenac, J. C.'
'Tillard, M.'
'Belin, C.'

_publ_section_title
;
 Crystal structure of Pb7.12In18.88Se34
;
_journal_name_full 'European Journal of Solid State and Inorganic Chemistry'
_journal_page_first 309
_journal_page_last 316
_journal_volume 34
_journal_year 1997
_chemical_formula_sum 'In18.88 Pb7.12 Se34'
_chemical_formula_weight 6327.67
_space_group_IT_number 55
_symmetry_cell_setting orthorhombic
_symmetry_Int_Tables_number 55
_symmetry_space_group_name_Hall '-P 2 2ab'
_symmetry_space_group_name_H-M 'P b a m'
_cell_angle_alpha 90
_cell_angle_beta 90
_cell_angle_gamma 90
_cell_formula_units_Z 1
_cell_length_a 23.783(5)
_cell_length_b 15.781(5)
_cell_length_c 4.052(1)
_cell_volume 1520.8(7)
_diffrn_ambient_temperature 293
_diffrn_radiation_probe x-ray
_diffrn_radiation_type MoK\a
_diffrn_radiation_wavelength 0.71073
_exptl_absorpt_coefficient_mu 46.973
_exptl_crystal_density_diffrn 6.909
_exptl_crystal_F_000 2665
_refine_ls_number_parameters 97
_refine_ls_number_reflns 777
_refine_ls_R_factor_gt 0.067
_cod_data_source_file EJSSIC-1997-34-309-316.cif
_cod_data_source_block PbInSe
_cod_database_code 4030868

loop_
_symmetry_equiv_pos_site_id
_symmetry_equiv_pos_as_xyz
1 x,y,z
2 -x,-y,z
3 1/2+x,1/2-y,-z
4 1/2-x,1/2+y,-z
5 -x,-y,-z
6 x,y,-z
7 1/2-x,1/2+y,z
8 1/2+x,1/2-y,z

loop_
_atom_site_aniso_label
_atom_site_aniso_U_11
_atom_site_aniso_U_22
_atom_site_aniso_U_33
_atom_site_aniso_U_23
_atom_site_aniso_U_13
_atom_site_aniso_U_12
Pb1 0.025(2) 0.027(2) 0.028(2) 0.0000 0.0000 0.0050(10)
Pb2 0.027(2) 0.056(2) 0.031(2) 0.0000 0.0000 0.0140(10)
Pb3 0.012(2) 0.020(2) 0.016(2) 0.0000 0.0000 -0.0020(10)
In2 0.024(2) 0.023(2) 0.021(3) 0.0000 0.0000 -0.014(2)
In3 0.012(2) 0.025(2) 0.024(3) 0.0000 0.0000 -0.006(2)
In4 0.018(3) 0.028(3) 0.020(4) 0.0000 0.0000 -0.011(2)
In5 0.039(3) 0.015(2) 0.034(4) 0.0000 0.0000 -0.011(2)
In7 0.012(2) 0.020(2) 0.016(2) 0.0000 0.0000 -0.0020(10)
In1 0.025(2) 0.027(2) 0.028(2) 0.0000 0.0000 0.0050(10)
Se1 0.019(3) 0.018(3) 0.012(4) 0.0000 0.0000 0.000(2)
Se2 0.009(3) 0.012(2) 0.015(4) 0.0000 0.0000 -0.001(2)
Se3 0.009(3) 0.016(3) 0.021(4) 0.0000 0.0000 -0.002(2)
Se4 0.009(3) 0.021(3) 0.014(3) 0.0000 0.0000 -0.008(2)
Se5 0.010(3) 0.015(2) 0.019(4) 0.0000 0.0000 0.002(2)
In6 0.027(2) 0.056(2) 0.031(2) 0.0000 0.0000 0.0140(10)
Se6 0.014(3) 0.016(2) 0.020(4) 0.0000 0.0000 0.005(2)
Se7 0.018(3) 0.010(2) 0.017(4) 0.0000 0.0000 -0.002(2)
Se8 0.014(4) 0.048(6) 0.023(6) 0.0000 0.0000 0.004(4)
Se9 0.016(3) 0.020(3) 0.024(4) 0.0000 0.0000 -0.008(2)

loop_
_atom_site_label
_atom_site_type_symbol
_atom_site_thermal_displace_type
_atom_site_fract_x
_atom_site_fract_y
_atom_site_fract_z
_atom_site_occupancy
_atom_site_U_iso_or_equiv
Pb1 Pb Uani 0.21820(10) 0.0793(2) 0.00000 0.80(4) 0.0267(12)
Pb2 Pb Uani 0.05910(10) 0.1916(2) 0.00000 0.80(4) 0.0380(12)
Pb3 Pb Uani 0.3868(2) 0.2292(2) 0.00000 0.18(4) 0.0160(12)
In2 In Uani 0.2480(2) 0.8223(3) 0.50000 1.000 0.0227(14)
In3 In Uani 0.3678(2) 0.9278(3) 0.00000 1.000 0.0203(14)
In4 In Uani 0.50000 0.00000 0.50000 1.000 0.0220(19)
In5 In Uani 0.0832(3) 0.9463(3) 0.50000 1.000 0.0293(18)
In7 In Uani 0.3868(2) 0.2292(2) 0.00000 0.82(4) 0.0160(12)
In1 In Uani 0.21820(10) 0.0793(2) 0.00000 0.20(4) 0.0267(12)
Se1 Se Uani 0.1617(3) 0.8972(4) 0.00000 1.000 0.0163(19)
Se2 Se Uani 0.2914(2) 0.9738(3) 0.50000 1.000 0.0120(18)
Se3 Se Uani 0.3128(3) 0.7715(3) 0.00000 1.000 0.0153(19)
Se4 Se Uani 0.4320(2) 0.0676(4) 0.00000 1.000 0.0147(17)
Se5 Se Uani 0.4331(2) 0.8642(4) 0.50000 1.000 0.0147(18)
In6 In Uani 0.05910(10) 0.1916(2) 0.00000 0.20(4) 0.0380(12)
Se6 Se Uani 0.3136(3) 0.1867(4) 0.50000 1.000 0.0167(18)
Se7 Se Uani 0.1255(3) 0.0971(3) 0.50000 1.000 0.0150(18)
Se8 Se Uani 0.00000 0.00000 0.00000 1.000 0.028(3)
Se9 Se Uani 0.0414(3) 0.7936(4) 0.50000 1.000 0.0200(19)

loop_
_atom_type_symbol
_atom_type_description
_atom_type_scat_dispersion_real
_atom_type_scat_dispersion_imag
_atom_type_scat_source
In In -0.7276 1.3100 ' International Tables Vol C Tables 4.2.6.8 and 6.1.1.4'
Pb Pb -3.3944 10.1111 ' International Tables Vol C Tables 4.2.6.8 and 6.1.1.4'
Se Se -0.0929 2.2259 ' International Tables Vol C Tables 4.2.6.8 and 6.1.1.4'

loop_
_geom_angle_atom_site_label_1
_geom_angle_atom_site_label_2
_geom_angle_atom_site_label_3
_geom_angle
_geom_angle_site_symmetry_1
_geom_angle_site_symmetry_3
_geom_angle_publ_flag
Se6 Pb1 Se7 92.31(13) . . yes
Se2 Pb1 Se6 105.76(14) 1_544 . yes
Se1 Pb1 Se6 135.80(12) 1_545 . yes
Se2 Pb1 Se6 61.48(13) 1_545 . yes
Se6 Pb1 Se6 71.16(11) . 1_554 yes
Se6 Pb1 Se7 145.51(17) . 1_554 yes
Se3 Pb1 Se6 71.39(16) 4_545 . yes
Se2 Pb1 Se7 152.69(17) 1_544 . yes
Se1 Pb1 Se7 76.94(14) 1_545 . yes
Se2 Pb1 Se7 91.22(11) 1_545 . yes
Se6 Pb1 Se7 145.51(17) 1_554 . yes
Se7 Pb1 Se7 84.70(14) . 1_554 yes
Se3 Pb1 Se7 74.70(14) 4_545 . yes
Se1 Pb1 Se2 75.83(14) 1_545 1_544 yes
Se2 Pb1 Se2 80.13(10) 1_544 1_545 yes
Se2 Pb1 Se6 61.48(13) 1_544 1_554 yes
Se2 Pb1 Se7 91.22(11) 1_544 1_554 yes
Se2 Pb1 Se3 130.14(12) 1_544 4_545 yes
Se1 Pb1 Se2 75.83(14) 1_545 1_545 yes
Se1 Pb1 Se6 135.80(12) 1_545 1_554 yes
Se1 Pb1 Se7 76.94(14) 1_545 1_554 yes
Se1 Pb1 Se3 141.3(2) 1_545 4_545 yes
Se2 Pb1 Se6 105.76(14) 1_545 1_554 yes
Se2 Pb1 Se7 152.69(17) 1_545 1_554 yes
Se2 Pb1 Se3 130.14(12) 1_545 4_545 yes
Se6 Pb1 Se7 92.31(13) 1_554 1_554 yes
Se3 Pb1 Se6 71.39(16) 4_545 1_554 yes
Se3 Pb1 Se7 74.70(14) 4_545 1_554 yes
Se7 Pb2 Se8 76.63(13) . . yes
Se7 Pb2 Se7 86.02(14) . 1_554 yes
Se7 Pb2 Se9 151.84(19) . 2_564 yes
Se7 Pb2 Se9 90.11(14) . 2_565 yes
Se3 Pb2 Se7 72.59(14) 4_545 . yes
Se5 Pb2 Se7 141.24(17) 4_545 . yes
Se5 Pb2 Se7 88.10(11) 4_546 . yes
Se7 Pb2 Se8 76.63(13) 1_554 . yes
Se8 Pb2 Se9 75.33(13) . 2_564 yes
Se8 Pb2 Se9 75.33(13) . 2_565 yes
Se3 Pb2 Se8 137.42(13) 4_545 . yes
Se5 Pb2 Se8 138.55(8) 4_545 . yes
Se5 Pb2 Se8 138.55(8) 4_546 . yes
Se7 Pb2 Se9 90.11(14) 1_554 2_564 yes
Se7 Pb2 Se9 151.84(19) 1_554 2_565 yes
Se3 Pb2 Se7 72.59(14) 4_545 1_554 yes
Se5 Pb2 Se7 88.10(11) 4_545 1_554 yes
Se5 Pb2 Se7 141.24(17) 4_546 1_554 yes
Se9 Pb2 Se9 80.30(13) 2_564 2_565 yes
Se3 Pb2 Se9 132.41(12) 4_545 2_564 yes
Se5 Pb2 Se9 66.28(14) 4_545 2_564 yes
Se5 Pb2 Se9 111.48(16) 4_546 2_564 yes
Se3 Pb2 Se9 132.41(12) 4_545 2_565 yes
Se5 Pb2 Se9 111.48(16) 4_545 2_565 yes
Se5 Pb2 Se9 66.28(14) 4_546 2_565 yes
Se3 Pb2 Se5 69.10(12) 4_545 4_545 yes
Se3 Pb2 Se5 69.10(12) 4_545 4_546 yes
Se5 Pb2 Se5 73.16(11) 4_545 4_546 yes
Se4 Pb3 Se6 91.21(17) . . yes
Se4 Pb3 Se6 91.21(17) . 1_554 yes
Se1 Pb3 Se4 179.3(3) 4_545 . yes
Se4 Pb3 Se9 95.52(19) . 4_545 yes
Se4 Pb3 Se9 95.52(19) . 4_546 yes
Se6 Pb3 Se6 94.7(2) . 1_554 yes
Se1 Pb3 Se6 88.4(2) 4_545 . yes
Se6 Pb3 Se9 173.1(2) . 4_545 yes
Se6 Pb3 Se9 86.70(15) . 4_546 yes
Se1 Pb3 Se6 88.4(2) 4_545 1_554 yes
Se6 Pb3 Se9 86.70(15) 1_554 4_545 yes
Se6 Pb3 Se9 173.1(2) 1_554 4_546 yes
Se1 Pb3 Se9 84.93(18) 4_545 4_545 yes
Se1 Pb3 Se9 84.93(18) 4_545 4_546 yes
Se9 Pb3 Se9 91.11(19) 4_545 4_546 yes
Se7 In1 Se7 84.70(14) . 1_554 yes
Se3 In1 Se7 74.70(14) 4_545 . yes
Se1 In1 Se2 75.83(14) 1_545 1_544 yes
Se2 In1 Se2 80.13(10) 1_544 1_545 yes
Se2 In1 Se7 91.22(11) 1_544 1_554 yes
Se2 In1 Se3 130.14(12) 1_544 4_545 yes
Se1 In1 Se2 75.83(14) 1_545 1_545 yes
Se1 In1 Se7 76.94(14) 1_545 1_554 yes
Se1 In1 Se3 141.3(2) 1_545 4_545 yes
Se2 In1 Se7 152.69(17) 1_545 1_554 yes
Se2 In1 Se3 130.14(12) 1_545 4_545 yes
Se3 In1 Se7 74.70(14) 4_545 1_554 yes
Se2 In1 Se7 152.69(17) 1_544 . yes
Se1 In1 Se7 76.94(14) 1_545 . yes
Se2 In1 Se7 91.22(11) 1_545 . yes
Se1 In2 Se2 85.00(18) . . yes
Se1 In2 Se3 90.04(14) . . yes
Se1 In2 Se1 81.09(16) . 1_556 yes
Se1 In2 Se3 170.99(19) . 1_556 yes
Se1 In2 Se6 86.6(2) . 4_556 yes
Se2 In2 Se3 92.69(18) . . yes
Se1 In2 Se2 85.00(18) 1_556 . yes
Se2 In2 Se3 92.69(18) . 1_556 yes
Se2 In2 Se6 169.0(3) . 4_556 yes
Se1 In2 Se3 170.99(19) 1_556 . yes
Se3 In2 Se3 98.8(2) . 1_556 yes
Se3 In2 Se6 94.5(2) . 4_556 yes
Se1 In2 Se6 86.6(2) 1_556 4_556 yes
Se3 In2 Se6 94.5(2) 1_556 4_556 yes
Se1 In2 Se3 90.04(14) 1_556 1_556 yes
Se2 In3 Se5 85.89(11) 1_554 1_554 yes
Se2 In3 Se4 98.93(17) 1_554 1_565 yes
Se2 In3 Se3 85.73(18) . . yes
Se2 In3 Se5 85.89(11) . . yes
Se2 In3 Se2 92.00(17) . 1_554 yes
Se2 In3 Se5 172.2(2) . 1_554 yes
Se2 In3 Se4 98.93(17) . 1_565 yes
Se3 In3 Se5 86.68(19) . . yes
Se2 In3 Se3 85.73(18) 1_554 . yes
Se3 In3 Se5 86.68(19) . 1_554 yes
Se3 In3 Se4 173.3(3) . 1_565 yes
Se2 In3 Se5 172.2(2) 1_554 . yes
Se5 In3 Se5 95.23(19) . 1_554 yes
Se4 In3 Se5 88.78(19) 1_565 . yes
Se4 In3 Se5 88.78(19) 1_565 1_554 yes
Se4 In4 Se5 87.80(14) . 1_545 yes
Se4 In4 Se4 92.56(11) . 1_556 yes
Se4 In4 Se4 87.44(11) . 2_655 yes
Se4 In4 Se4 180.00 . 2_656 yes
Se4 In4 Se5 92.20(14) . 2_665 yes
Se4 In4 Se5 87.80(14) 1_556 1_545 yes
Se4 In4 Se5 92.20(14) 2_655 1_545 yes
Se4 In4 Se5 92.20(14) 2_656 1_545 yes
Se5 In4 Se5 180.00 1_545 2_665 yes
Se4 In4 Se4 180.00 1_556 2_655 yes
Se4 In4 Se4 87.44(11) 1_556 2_656 yes
Se4 In4 Se5 92.20(14) 1_556 2_665 yes
Se4 In4 Se4 92.56(11) 2_655 2_656 yes
Se4 In4 Se5 87.80(14) 2_655 2_665 yes
Se4 In4 Se5 87.80(14) 2_656 2_665 yes
Se8 In5 Se8 86.53(18) 1_565 1_566 yes
Se1 In5 Se9 89.9(2) . . yes
Se1 In5 Se1 90.1(2) . 1_556 yes
Se1 In5 Se7 89.7(2) . 1_565 yes
Se1 In5 Se8 91.67(10) . 1_565 yes
Se1 In5 Se8 178.1(2) . 1_566 yes
Se1 In5 Se9 89.9(2) 1_556 . yes
Se7 In5 Se9 179.5(4) 1_565 . yes
Se8 In5 Se9 90.6(2) 1_565 . yes
Se8 In5 Se9 90.6(2) 1_566 . yes
Se1 In5 Se7 89.7(2) 1_556 1_565 yes
Se1 In5 Se8 178.1(2) 1_556 1_565 yes
Se1 In5 Se8 91.67(10) 1_556 1_566 yes
Se7 In5 Se8 89.81(17) 1_565 1_565 yes
Se7 In5 Se8 89.81(17) 1_565 1_566 yes
Se7 In6 Se7 86.02(14) . 1_554 yes
Se7 In6 Se9 151.84(19) . 2_564 yes
Se7 In6 Se9 90.11(14) . 2_565 yes
Se7 In6 Se9 90.11(14) 1_554 2_564 yes
Se7 In6 Se9 151.84(19) 1_554 2_565 yes
Se9 In6 Se9 80.30(13) 2_564 2_565 yes
Se1 In7 Se6 88.4(2) 4_545 . yes
Se4 In7 Se6 91.21(17) . . yes
Se4 In7 Se6 91.21(17) . 1_554 yes
Se1 In7 Se4 179.3(3) 4_545 . yes
Se4 In7 Se9 95.52(19) . 4_545 yes
Se4 In7 Se9 95.52(19) . 4_546 yes
Se6 In7 Se6 94.7(2) . 1_554 yes
Se1 In7 Se9 84.93(18) 4_545 4_546 yes
Se9 In7 Se9 91.11(19) 4_545 4_546 yes
Se6 In7 Se9 173.1(2) . 4_545 yes
Se6 In7 Se9 86.70(15) . 4_546 yes
Se1 In7 Se6 88.4(2) 4_545 1_554 yes
Se6 In7 Se9 86.70(15) 1_554 4_545 yes
Se6 In7 Se9 173.1(2) 1_554 4_546 yes
Se1 In7 Se9 84.93(18) 4_545 4_545 yes
In5 Se1 In5 90.1(2) . 1_554 yes
In2 Se1 In5 94.13(11) . . yes
In2 Se1 In2 81.09(18) . 1_554 yes
In2 Se1 In5 172.9(2) . 1_554 yes
Pb1 Se1 In2 93.70(19) 1_565 . yes
Pb3 Se1 In2 85.12(18) 4_555 . yes
In2 Se1 In5 172.9(2) 1_554 . yes
Pb3 Se1 In5 89.3(2) 4_555 1_554 yes
In2 Se1 In5 94.13(11) 1_554 1_554 yes
Pb1 Se1 In5 91.78(19) 1_565 . yes
Pb3 Se1 In5 89.3(2) 4_555 . yes
Pb1 Se1 In5 91.78(19) 1_565 1_554 yes
Pb1 Se1 In2 93.70(19) 1_565 1_554 yes
Pb3 Se1 In2 85.12(18) 4_555 1_554 yes
In2 Se2 In3 91.09(17) . . yes
Pb1 Se2 In3 163.0(2) 1_565 1_556 yes
In2 Se2 In3 91.09(17) . 1_556 yes
Pb1 Se2 In2 105.45(16) 1_565 . yes
Pb1 Se2 In2 105.45(16) 1_566 . yes
In3 Se2 In3 92.00(17) . 1_556 yes
Pb1 Se2 In3 91.73(8) 1_565 . yes
Pb1 Se2 In3 163.0(2) 1_566 . yes
Pb1 Se2 In3 91.73(8) 1_566 1_556 yes
Pb1 Se2 Pb1 80.13(12) 1_565 1_566 yes
Pb2 Se3 In3 84.6(2) 4_555 . yes
In2 Se3 In3 90.30(17) 1_554 . yes
Pb1 Se3 In3 165.7(3) 4_555 . yes
Pb1 Se3 Pb2 81.18(14) 4_555 4_555 yes
In2 Se3 In2 98.8(2) . 1_554 yes
Pb1 Se3 In2 98.95(19) 4_555 . yes
Pb2 Se3 In2 130.43(14) 4_555 . yes
In2 Se3 In3 90.30(17) . . yes
Pb1 Se3 In2 98.95(19) 4_555 1_554 yes
Pb2 Se3 In2 130.43(14) 4_555 1_554 yes
In4 Se4 In7 125.08(15) . . yes
Pb3 Se4 In4 125.08(15) . . yes
Pb3 Se4 In3 122.5(2) . 1_545 yes
Pb3 Se4 In4 125.08(15) . 1_554 yes
In4 Se4 In4 92.56(16) . 1_554 yes
In3 Se4 In7 122.5(2) 1_545 . yes
In3 Se4 In4 90.88(17) 1_545 . yes
In3 Se4 In4 90.88(17) 1_545 1_554 yes
In4 Se4 In7 125.08(15) 1_554 . yes
Pb2 Se5 In3 83.33(12) 4_555 . yes
In3 Se5 In4 92.51(19) . 1_565 yes
Pb2 Se5 In4 127.64(12) 4_556 1_565 yes
Pb2 Se5 Pb2 73.16(13) 4_555 4_556 yes
Pb2 Se5 In3 139.8(2) 4_556 . yes
In3 Se5 In4 92.51(19) 1_556 1_565 yes
Pb2 Se5 In3 139.8(2) 4_555 1_556 yes
Pb2 Se5 In3 83.33(12) 4_556 1_556 yes
Pb2 Se5 In4 127.64(12) 4_555 1_565 yes
In3 Se5 In3 95.23(19) . 1_556 yes
Pb1 Se6 Pb1 71.16(14) . 1_556 yes
Pb1 Se6 In2 91.9(2) . 4_546 yes
Pb3 Se6 Pb3 94.7(2) . 1_556 yes
Pb3 Se6 In2 99.0(2) . 4_546 yes
In2 Se6 In7 99.0(2) 4_546 . yes
Pb1 Se6 In2 91.9(2) 1_556 4_546 yes
Pb3 Se6 In2 99.0(2) 1_556 4_546 yes
Pb1 Se7 Pb2 88.69(7) . . yes
Pb1 Se7 In5 101.50(18) . 1_545 yes
Pb1 Se7 Pb1 84.70(19) . 1_556 yes
Pb1 Se7 Pb2 153.7(2) . 1_556 yes
Pb2 Se7 In5 104.8(2) . 1_545 yes
Pb1 Se7 Pb2 153.7(2) 1_556 . yes
Pb2 Se7 Pb2 86.02(17) . 1_556 yes
In1 Se7 In6 88.69(7) . . yes
In1 Se7 In5 101.50(18) . 1_545 yes
In5 Se7 In6 104.8(2) 1_545 . yes
Pb1 Se7 In5 101.50(18) 1_556 1_545 yes
Pb2 Se7 In5 104.8(2) 1_556 1_545 yes
Pb1 Se7 Pb2 88.69(7) 1_556 1_556 yes
Pb2 Se8 In5 88.73(11) . 1_544 yes
Pb2 Se8 In5 88.73(11) . 1_545 yes
Pb2 Se8 Pb2 180.00 . 2_555 yes
Pb2 Se8 In5 91.27(11) . 2_564 yes
Pb2 Se8 In5 91.27(11) . 2_565 yes
In5 Se8 In5 86.53(13) 1_544 1_545 yes
Pb2 Se8 In5 91.27(11) 2_555 1_544 yes
In5 Se8 In5 93.47(13) 1_544 2_564 yes
In5 Se8 In5 180.00 1_544 2_565 yes
Pb2 Se8 In5 91.27(11) 2_555 1_545 yes
In5 Se8 In5 180.00 1_545 2_564 yes
In5 Se8 In5 93.47(13) 1_545 2_565 yes
Pb2 Se8 In5 88.73(11) 2_555 2_564 yes
Pb2 Se8 In5 88.73(11) 2_555 2_565 yes
In5 Se8 In5 86.53(13) 2_564 2_565 yes
Pb2 Se9 In5 102.8(2) 2_565 . yes
Pb2 Se9 In5 102.8(2) 2_566 . yes
Pb3 Se9 In5 95.8(2) 4_555 . yes
Pb3 Se9 In5 95.8(2) 4_556 . yes
Pb2 Se9 Pb2 80.30(17) 2_565 2_566 yes
Pb3 Se9 Pb3 91.1(2) 4_555 4_556 yes

loop_
_geom_bond_atom_site_label_1
_geom_bond_atom_site_label_2
_geom_bond_distance
_geom_bond_site_symmetry_2
_geom_bond_publ_flag
Pb1 Se6 3.482(6) . yes
Pb1 Se7 3.007(6) . yes
Pb1 Se2 3.148(4) 1_544 yes
Pb1 Se1 3.172(7) 1_545 yes
Pb1 Se2 3.148(4) 1_545 yes
Pb1 Se6 3.482(6) 1_554 yes
Pb1 Se7 3.007(6) 1_554 yes
Pb1 Se3 3.121(6) 4_545 yes
Pb2 Se7 2.970(5) . yes
Pb2 Se8 3.334(3) . yes
Pb2 Se7 2.970(5) 1_554 yes
Pb2 Se9 3.142(6) 2_564 yes
Pb2 Se9 3.142(6) 2_565 yes
Pb2 Se3 3.297(7) 4_545 yes
Pb2 Se5 3.400(6) 4_545 yes
Pb2 Se5 3.400(6) 4_546 yes
Pb3 Se4 2.768(7) . yes
Pb3 Se6 2.754(6) . yes
Pb3 Se6 2.754(6) 1_554 yes
Pb3 Se1 2.891(7) 4_545 yes
Pb3 Se9 2.838(6) 4_545 yes
Pb3 Se9 2.838(6) 4_546 yes
In1 Se2 3.148(4) 1_544 yes
In1 Se1 3.172(7) 1_545 yes
In1 Se2 3.148(4) 1_545 yes
In1 Se7 3.007(6) 1_554 yes
In1 Se3 3.121(6) 4_545 yes
In1 Se7 3.007(6) . yes
In2 Se3 2.669(5) 1_556 yes
In2 Se2 2.604(7) . yes
In2 Se6 2.593(8) 4_556 yes
In2 Se1 3.117(6) . yes
In2 Se3 2.669(5) . yes
In2 Se1 3.117(6) 1_556 yes
In3 Se3 2.792(7) . yes
In3 Se2 2.817(5) . yes
In3 Se5 2.743(5) 1_554 yes
In3 Se5 2.743(5) . yes
In3 Se2 2.817(5) 1_554 yes
In3 Se4 2.683(8) 1_565 yes
In4 Se4 2.803(4) 1_556 yes
In4 Se4 2.803(4) . yes
In4 Se5 2.669(6) 1_545 yes
In4 Se4 2.803(4) 2_656 yes
In4 Se5 2.669(6) 2_665 yes
In4 Se4 2.803(4) 2_655 yes
In5 Se7 2.584(7) 1_565 yes
In5 Se8 2.956(5) 1_565 yes
In5 Se1 2.862(7) . yes
In5 Se9 2.607(8) . yes
In5 Se1 2.862(7) 1_556 yes
In5 Se8 2.956(5) 1_566 yes
In6 Se7 2.970(5) . yes
In6 Se9 3.142(6) 2_565 yes
In6 Se9 3.142(6) 2_564 yes
In6 Se7 2.970(5) 1_554 yes
In7 Se6 2.754(6) 1_554 yes
In7 Se6 2.754(6) . yes
In7 Se9 2.838(6) 4_546 yes
In7 Se1 2.891(7) 4_545 yes
In7 Se9 2.838(6) 4_545 yes
In7 Se4 2.768(7) . yes

loop_
_geom_torsion_atom_site_label_1
_geom_torsion_atom_site_label_2
_geom_torsion_atom_site_label_3
_geom_torsion_atom_site_label_4
_geom_torsion
_geom_torsion_publ_flag
Se7 Pb1 Se6 In7 -159.68(19) no
Se6 Pb1 Se7 Pb2 120.02(15) no
Se8 Pb2 Se7 Pb1 103.02(11) no
Se2 In2 Se1 In5 -90.9(2) no
Se3 In2 Se1 In5 176.4(2) no
Se1 In2 Se2 In3 -93.26(14) no
Se3 In2 Se2 In3 -3.45(17) no
Se1 In2 Se3 In3 88.5(2) no
Se2 In2 Se3 In3 3.48(18) no
Se3 In3 Se2 In2 3.31(16) no
Se5 In3 Se2 In2 -83.66(19) no
Se2 In3 Se3 In2 -3.23(16) no
Se5 In3 Se3 In2 82.89(17) no
Se9 In5 Se1 In2 -84.3(2) no
Se6 In7 Se4 In4 -70.6(2) no
Se4 In7 Se6 Pb1 -78.54(17) no
